data_6000544
loop_
_publ_author_name
'Cockcroft, J. K.'
'Fitch, A. N.'

_publ_section_title
;
 Structure of solid trichlorofluoromethane, CFCl3, by powder
 neutron-diffraction
;
_journal_coden_ASTM ZEKRDZ
_journal_issue 6
_journal_name_full 'Zeitschrift f\"ur Kristallographie'
_journal_page_first 488
_journal_page_last 490
_journal_paper_doi 10.1524/zkri.1994.209.6.488
_journal_volume 209
_journal_year 1994
_chemical_formula_sum 'C Cl3 F'
_space_group_name_H-M_alt 'P b c a'
_cell_angle_alpha 90.000
_cell_angle_beta 90.000
_cell_angle_gamma 90.000
_cell_length_a 15.5111
_cell_length_b 5.8788
_cell_length_c 9.5261
_cell_volume 868.65
_diffrn_ambient_temperature 1.5
_cod_database_code 6000544

loop_
_atom_site_label
_atom_site_fract_x
_atom_site_fract_y
_atom_site_fract_z
? ? ? ?
